data_2216649
loop_
_publ_author_name
'Juan Li'
'Yan Hu'
'Zi-hua Wang'

_publ_section_title 2,6-Diethyl-8b,8c-diphenylperhydro-2,3a,4a,6,7a,8a-hexaazacyclopenta[<i>def</i>]fluorene-4,8-dione
_journal_coeditor_code LW2043
_journal_issue 12
_journal_name_full 'Acta Crystallographica Section E'
_journal_page_first o4777
_journal_page_last o4777
_journal_paper_doi 10.1107/S1600536807058400
_journal_volume 63
_journal_year 2007
_chemical_formula_iupac 'C24 H28 N6 O2'
_chemical_formula_moiety 'C24 H28 N6 O2'
_chemical_formula_sum 'C24 H28 N6 O2'
_chemical_formula_weight 432.52
_chemical_name_systematic
;
2,6-Diethyl-8b,8c-diphenylperhydro-2,3a,4a,6,7a,8a-
hexaazacyclopenta[def]fluorene-4,8-dione
;
_space_group_IT_number 2
_symmetry_cell_setting triclinic
_symmetry_space_group_name_Hall '-P 1'
_symmetry_space_group_name_H-M 'P -1'
_atom_sites_solution_hydrogens geom
_atom_sites_solution_primary direct
_atom_sites_solution_secondary difmap
_audit_creation_method SHELXL-97
_cell_angle_alpha 76.885(2)
_cell_angle_beta 73.2330(10)
_cell_angle_gamma 84.5760(10)
_cell_formula_units_Z 2
_cell_length_a 8.6963(9)
_cell_length_b 10.3704(10)
_cell_length_c 13.0294(13)
_cell_measurement_reflns_used 1908
_cell_measurement_temperature 295(2)
_cell_measurement_theta_max 23.68
_cell_measurement_theta_min 2.33
_cell_volume 1095.21(19)
_computing_cell_refinement 'SAINT (Bruker, 2001)'
_computing_data_collection 'SMART (Bruker, 2001)'
_computing_data_reduction 'SAINT (Bruker, 2001)'
_computing_molecular_graphics 'PLATON (Spek, 2003)'
_computing_publication_material 'PLATON (Spek, 2003'
_computing_structure_refinement 'SHELXL97 (Sheldrick, 1997)'
_computing_structure_solution 'SHELXS97 (Sheldrick, 1997)'
_diffrn_ambient_temperature 295(2)
_diffrn_measured_fraction_theta_full 0.988
_diffrn_measured_fraction_theta_max 0.988
_diffrn_measurement_device_type 'Bruker SMART 4K CCD area-detector'
_diffrn_measurement_method '\f and \w scans'
_diffrn_radiation_monochromator graphite
_diffrn_radiation_source 'fine-focus sealed tube'
_diffrn_radiation_type MoK\a
_diffrn_radiation_wavelength 0.71073
_diffrn_reflns_av_R_equivalents 0.1047
_diffrn_reflns_av_sigmaI/netI 0.1100
_diffrn_reflns_limit_h_max 10
_diffrn_reflns_limit_h_min -10
_diffrn_reflns_limit_k_max 11
_diffrn_reflns_limit_k_min -12
_diffrn_reflns_limit_l_max 16
_diffrn_reflns_limit_l_min -16
_diffrn_reflns_number 7080
_diffrn_reflns_theta_full 26.00
_diffrn_reflns_theta_max 26.00
_diffrn_reflns_theta_min 1.67
_exptl_absorpt_coefficient_mu 0.087
_exptl_absorpt_correction_type none
_exptl_crystal_colour blue
_exptl_crystal_density_diffrn 1.312
_exptl_crystal_density_method 'not measured'
_exptl_crystal_description block
_exptl_crystal_F_000 460
_exptl_crystal_size_max 0.20
_exptl_crystal_size_mid 0.20
_exptl_crystal_size_min 0.10
_refine_diff_density_max 0.251
_refine_diff_density_min -0.233
_refine_ls_extinction_method none
_refine_ls_goodness_of_fit_ref 0.986
_refine_ls_hydrogen_treatment constr
_refine_ls_matrix_type full
_refine_ls_number_parameters 291
_refine_ls_number_reflns 4255
_refine_ls_number_restraints 0
_refine_ls_restrained_S_all 0.986
_refine_ls_R_factor_all 0.0902
_refine_ls_R_factor_gt 0.0605
_refine_ls_shift/su_max 0.000
_refine_ls_shift/su_mean 0.000
_refine_ls_structure_factor_coef Fsqd
_refine_ls_weighting_details 'calc w=1/[\s^2^(Fo^2^)+(0.0680P)^2^+0.0000P] where P=(Fo^2^+2Fc^2^)/3'
_refine_ls_weighting_scheme calc
_refine_ls_wR_factor_gt 0.1445
_refine_ls_wR_factor_ref 0.1636
_reflns_number_gt 2885
_reflns_number_total 4255
_reflns_threshold_expression I>2\s(I)
_cod_data_source_file lw2043.cif
_cod_data_source_block I
_cod_depositor_comments
;
The following automatic conversions were performed:
'_symmetry_cell_setting' value 'Triclinic' changed to 'triclinic'
according to '/home/saulius/struct/CIF-dictionaries/cif_core.dic'
dictionary named 'cif_core.dic' version 2.4.1 from 2010-06-29.

Automatic conversion script
Id: cif_fix_enum 1527 2010-12-29 10:47:43Z saulius 

The following automatic conversions were performed:

'_symmetry_cell_setting' value 'Triclinic' changed to 'triclinic'
according to /home/saulius/struct/CIF-dictionaries/cif_core.dic
dictionary named 'cif_core.dic' version 2.4.1 from 2010-06-29.

Automatic conversion script
Id: cif_fix_values 1715 2011-07-08 13:25:40Z adriana 
;
_cod_database_code 2216649
_cod_database_fobs_code 2216649

loop_
_symmetry_equiv_pos_as_xyz
'x, y, z'
'-x, -y, -z'

loop_
_atom_site_type_symbol
_atom_site_label
_atom_site_fract_x
_atom_site_fract_y
_atom_site_fract_z
_atom_site_U_iso_or_equiv
_atom_site_adp_type
_atom_site_calc_flag
_atom_site_refinement_flags
_atom_site_occupancy
C C1 0.0890(4) -0.2902(3) 0.9644(2) 0.0645(8) Uani d . 1
H H1A 0.1391 -0.2709 1.0157 0.097 Uiso calc R 1
H H1B 0.0987 -0.3835 0.9661 0.097 Uiso calc R 1
H H1C -0.0226 -0.2635 0.9839 0.097 Uiso calc R 1
C C2 0.1698(3) -0.2160(2) 0.8515(2) 0.0457(6) Uani d . 1
H H2A 0.2850 -0.2313 0.8377 0.055 Uiso calc R 1
H H2B 0.1362 -0.2511 0.7986 0.055 Uiso calc R 1
C C3 0.1908(3) -0.0040(2) 0.90159(19) 0.0391(6) Uani d . 1
H H3A 0.1646 -0.0551 0.9763 0.047 Uiso calc R 1
H H3B 0.1337 0.0809 0.9023 0.047 Uiso calc R 1
C C4 0.1900(3) -0.0064(2) 0.71965(19) 0.0393(6) Uani d . 1
H H4A 0.1325 0.0783 0.7091 0.047 Uiso calc R 1
H H4B 0.1638 -0.0592 0.6748 0.047 Uiso calc R 1
C C5 0.4739(3) -0.0717(2) 0.89922(18) 0.0328(5) Uani d . 1
C C6 0.4730(3) -0.0729(2) 0.63566(17) 0.0305(5) Uani d . 1
C C7 0.4254(2) 0.0817(2) 0.74911(16) 0.0283(5) Uani d . 1
C C8 0.3877(2) 0.2307(2) 0.72892(17) 0.0299(5) Uani d . 1
C C9 0.3722(3) 0.2996(2) 0.8109(2) 0.0437(6) Uani d . 1
H H9 0.3805 0.2550 0.8797 0.052 Uiso calc R 1
C C10 0.3441(4) 0.4357(3) 0.7899(2) 0.0599(8) Uani d . 1
H H10 0.3345 0.4822 0.8447 0.072 Uiso calc R 1
C C11 0.3304(3) 0.5026(3) 0.6891(3) 0.0574(8) Uani d . 1
H H11 0.3105 0.5937 0.6760 0.069 Uiso calc R 1
C C12 0.3462(3) 0.4342(3) 0.6077(2) 0.0492(7) Uani d . 1
H H12 0.3373 0.4794 0.5392 0.059 Uiso calc R 1
C C13 0.3753(3) 0.2983(2) 0.62682(19) 0.0385(6) Uani d . 1
H H13 0.3866 0.2526 0.5712 0.046 Uiso calc R 1
C C14 0.6075(2) 0.0377(2) 0.72159(16) 0.0279(5) Uani d . 1
C C15 0.7302(2) 0.1463(2) 0.67807(18) 0.0314(5) Uani d . 1
C C16 0.7865(3) 0.1967(2) 0.7500(2) 0.0418(6) Uani d . 1
H H16 0.7484 0.1649 0.8252 0.050 Uiso calc R 1
C C17 0.8994(3) 0.2942(3) 0.7098(2) 0.0519(7) Uani d . 1
H H17 0.9373 0.3277 0.7580 0.062 Uiso calc R 1
C C18 0.9557(3) 0.3416(3) 0.5991(2) 0.0536(7) Uani d . 1
H H18 1.0326 0.4064 0.5724 0.064 Uiso calc R 1
C C19 0.8986(3) 0.2936(3) 0.5272(2) 0.0495(7) Uani d . 1
H H19 0.9360 0.3267 0.4521 0.059 Uiso calc R 1
C C20 0.7859(3) 0.1962(2) 0.56666(19) 0.0404(6) Uani d . 1
H H20 0.7472 0.1641 0.5181 0.048 Uiso calc R 1
C C21 0.7575(3) -0.1426(3) 0.8167(2) 0.0436(6) Uani d . 1
H H21A 0.8566 -0.0956 0.7969 0.052 Uiso calc R 1
H H21B 0.7471 -0.2001 0.8882 0.052 Uiso calc R 1
C C22 0.7572(3) -0.1410(2) 0.6332(2) 0.0455(6) Uani d . 1
H H22A 0.7485 -0.1976 0.5853 0.055 Uiso calc R 1
H H22B 0.8559 -0.0931 0.5989 0.055 Uiso calc R 1
C C23 0.6583(4) -0.3353(3) 0.7767(2) 0.0571(7) Uani d . 1
H H23A 0.6630 -0.3773 0.7165 0.068 Uiso calc R 1
H H23B 0.5492 -0.3016 0.8023 0.068 Uiso calc R 1
C C24 0.6991(5) -0.4366(3) 0.8681(3) 0.0896(12) Uani d . 1
H H24A 0.8115 -0.4602 0.8471 0.134 Uiso calc R 1
H H24B 0.6372 -0.5139 0.8828 0.134 Uiso calc R 1
H H24C 0.6745 -0.4003 0.9327 0.134 Uiso calc R 1
N N1 0.1345(2) -0.07304(19) 0.83424(16) 0.0393(5) Uani d . 1
N N2 0.3631(2) 0.01826(17) 0.86419(14) 0.0304(4) Uani d . 1
N N3 0.3625(2) 0.01628(17) 0.68186(14) 0.0303(4) Uani d . 1
N N4 0.6222(2) -0.04582(18) 0.82483(14) 0.0316(4) Uani d . 1
N N5 0.6212(2) -0.04532(18) 0.64235(14) 0.0323(4) Uani d . 1
N N6 0.7685(2) -0.2239(2) 0.73700(17) 0.0449(5) Uani d . 1
O O1 0.4475(2) -0.15622(16) 0.98420(12) 0.0451(5) Uani d . 1
O O2 0.4458(2) -0.15742(16) 0.59266(12) 0.0425(4) Uani d . 1

loop_
_atom_site_aniso_label
_atom_site_aniso_U_11
_atom_site_aniso_U_22
_atom_site_aniso_U_33
_atom_site_aniso_U_12
_atom_site_aniso_U_13
_atom_site_aniso_U_23
C1 0.061(2) 0.0429(16) 0.078(2) -0.0049(14) -0.0077(16) -0.0041(15)
C2 0.0360(14) 0.0336(14) 0.0638(17) -0.0038(11) -0.0060(12) -0.0119(12)
C3 0.0284(13) 0.0375(13) 0.0457(14) -0.0013(10) 0.0016(10) -0.0125(11)
C4 0.0277(13) 0.0391(14) 0.0544(15) -0.0013(11) -0.0134(11) -0.0134(12)
C5 0.0341(13) 0.0350(13) 0.0306(12) -0.0086(10) -0.0067(10) -0.0092(10)
C6 0.0332(13) 0.0301(12) 0.0289(12) -0.0025(10) -0.0069(10) -0.0090(10)
C7 0.0263(11) 0.0292(12) 0.0288(11) -0.0020(9) -0.0036(9) -0.0097(9)
C8 0.0221(11) 0.0277(12) 0.0385(13) -0.0017(9) -0.0044(9) -0.0087(10)
C9 0.0537(16) 0.0340(13) 0.0438(14) -0.0018(12) -0.0093(12) -0.0142(11)
C10 0.082(2) 0.0369(15) 0.0650(19) 0.0007(15) -0.0156(17) -0.0256(14)
C11 0.0582(19) 0.0290(14) 0.082(2) 0.0036(13) -0.0156(16) -0.0132(15)
C12 0.0477(16) 0.0362(14) 0.0576(17) -0.0016(12) -0.0143(13) 0.0022(12)
C13 0.0370(14) 0.0333(13) 0.0438(14) -0.0005(11) -0.0081(11) -0.0093(11)
C14 0.0219(11) 0.0313(12) 0.0301(11) -0.0021(9) -0.0039(9) -0.0093(9)
C15 0.0218(11) 0.0306(12) 0.0393(13) 0.0002(9) -0.0041(9) -0.0081(10)
C16 0.0388(14) 0.0419(14) 0.0444(14) -0.0075(11) -0.0085(11) -0.0095(11)
C17 0.0467(16) 0.0436(16) 0.0706(19) -0.0145(13) -0.0218(14) -0.0098(14)
C18 0.0341(15) 0.0373(14) 0.082(2) -0.0126(12) -0.0143(14) 0.0053(14)
C19 0.0358(14) 0.0463(15) 0.0527(16) -0.0070(12) -0.0007(12) 0.0046(13)
C20 0.0354(14) 0.0414(14) 0.0401(14) -0.0058(11) -0.0043(11) -0.0059(11)
C21 0.0295(13) 0.0438(15) 0.0566(16) 0.0015(11) -0.0146(12) -0.0058(12)
C22 0.0357(14) 0.0437(15) 0.0538(16) 0.0073(12) -0.0015(12) -0.0214(13)
C23 0.0547(18) 0.0364(15) 0.080(2) 0.0035(13) -0.0194(15) -0.0142(14)
C24 0.112(3) 0.0472(19) 0.108(3) -0.005(2) -0.039(2) 0.0013(19)
N1 0.0267(10) 0.0334(11) 0.0545(13) -0.0037(9) -0.0057(9) -0.0086(9)
N2 0.0253(10) 0.0320(10) 0.0300(10) -0.0041(8) 0.0005(8) -0.0078(8)
N3 0.0256(10) 0.0302(10) 0.0369(10) -0.0012(8) -0.0074(8) -0.0118(8)
N4 0.0255(10) 0.0324(10) 0.0352(10) -0.0023(8) -0.0066(8) -0.0051(8)
N5 0.0282(10) 0.0330(10) 0.0342(10) 0.0028(8) -0.0027(8) -0.0136(8)
N6 0.0329(12) 0.0394(12) 0.0598(14) 0.0054(9) -0.0105(10) -0.0110(10)
O1 0.0485(11) 0.0458(10) 0.0347(9) -0.0089(8) -0.0067(8) 0.0011(8)
O2 0.0494(11) 0.0406(9) 0.0439(10) -0.0024(8) -0.0132(8) -0.0206(8)

loop_
_atom_type_symbol
_atom_type_description
_atom_type_scat_dispersion_real
_atom_type_scat_dispersion_imag
_atom_type_scat_source
C C 0.0033 0.0016 'International Tables Vol C Tables 4.2.6.8 and 6.1.1.4'
H H 0.0000 0.0000 'International Tables Vol C Tables 4.2.6.8 and 6.1.1.4'
N N 0.0061 0.0033 'International Tables Vol C Tables 4.2.6.8 and 6.1.1.4'
O O 0.0106 0.0060 'International Tables Vol C Tables 4.2.6.8 and 6.1.1.4'

loop_
_geom_angle_atom_site_label_1
_geom_angle_atom_site_label_2
_geom_angle_atom_site_label_3
_geom_angle
C2 C1 H1A 109.5
C2 C1 H1B 109.5
H1A C1 H1B 109.5
C2 C1 H1C 109.5
H1A C1 H1C 109.5
H1B C1 H1C 109.5
N1 C2 C1 113.7(2)
N1 C2 H2A 108.8
C1 C2 H2A 108.8
N1 C2 H2B 108.8
C1 C2 H2B 108.8
H2A C2 H2B 107.7
N1 C3 N2 113.90(18)
N1 C3 H3A 108.8
N2 C3 H3A 108.8
N1 C3 H3B 108.8
N2 C3 H3B 108.8
H3A C3 H3B 107.7
N1 C4 N3 113.84(18)
N1 C4 H4A 108.8
N3 C4 H4A 108.8
N1 C4 H4B 108.8
N3 C4 H4B 108.8
H4A C4 H4B 107.7
O1 C5 N2 126.2(2)
O1 C5 N4 125.5(2)
N2 C5 N4 108.24(18)
O2 C6 N3 126.1(2)
O2 C6 N5 126.1(2)
N3 C6 N5 107.80(17)
N2 C7 N3 109.20(15)
N2 C7 C8 111.82(17)
N3 C7 C8 112.05(17)
N2 C7 C14 103.45(16)
N3 C7 C14 103.08(16)
C8 C7 C14 116.52(16)
C9 C8 C13 119.7(2)
C9 C8 C7 120.3(2)
C13 C8 C7 119.94(19)
C8 C9 C10 119.5(2)
C8 C9 H9 120.2
C10 C9 H9 120.2
C11 C10 C9 120.8(2)
C11 C10 H10 119.6
C9 C10 H10 119.6
C10 C11 C12 119.6(2)
C10 C11 H11 120.2
C12 C11 H11 120.2
C11 C12 C13 120.5(2)
C11 C12 H12 119.8
C13 C12 H12 119.8
C8 C13 C12 119.8(2)
C8 C13 H13 120.1
C12 C13 H13 120.1
N4 C14 N5 109.15(17)
N4 C14 C15 111.90(16)
N5 C14 C15 111.68(17)
N4 C14 C7 102.98(15)
N5 C14 C7 102.89(15)
C15 C14 C7 117.46(18)
C20 C15 C16 119.4(2)
C20 C15 C14 120.36(19)
C16 C15 C14 120.3(2)
C17 C16 C15 119.9(2)
C17 C16 H16 120.0
C15 C16 H16 120.0
C18 C17 C16 120.3(2)
C18 C17 H17 119.9
C16 C17 H17 119.9
C17 C18 C19 120.2(2)
C17 C18 H18 119.9
C19 C18 H18 119.9
C18 C19 C20 119.9(2)
C18 C19 H19 120.0
C20 C19 H19 120.0
C19 C20 C15 120.3(2)
C19 C20 H20 119.8
C15 C20 H20 119.8
N6 C21 N4 113.91(18)
N6 C21 H21A 108.8
N4 C21 H21A 108.8
N6 C21 H21B 108.8
N4 C21 H21B 108.8
H21A C21 H21B 107.7
N6 C22 N5 114.39(19)
N6 C22 H22A 108.7
N5 C22 H22A 108.7
N6 C22 H22B 108.7
N5 C22 H22B 108.7
H22A C22 H22B 107.6
N6 C23 C24 112.2(2)
N6 C23 H23A 109.2
C24 C23 H23A 109.2
N6 C23 H23B 109.2
C24 C23 H23B 109.2
H23A C23 H23B 107.9
C23 C24 H24A 109.5
C23 C24 H24B 109.5
H24A C24 H24B 109.5
C23 C24 H24C 109.5
H24A C24 H24C 109.5
H24B C24 H24C 109.5
C4 N1 C3 109.47(17)
C4 N1 C2 112.71(19)
C3 N1 C2 115.28(19)
C5 N2 C7 111.13(17)
C5 N2 C3 122.64(18)
C7 N2 C3 115.74(17)
C6 N3 C4 122.70(18)
C6 N3 C7 111.66(17)
C4 N3 C7 115.74(17)
C5 N4 C14 111.48(18)
C5 N4 C21 123.05(19)
C14 N4 C21 115.96(18)
C6 N5 C14 111.84(17)
C6 N5 C22 123.01(19)
C14 N5 C22 115.18(17)
C22 N6 C21 110.28(18)
C22 N6 C23 113.4(2)
C21 N6 C23 114.3(2)

loop_
_geom_bond_atom_site_label_1
_geom_bond_atom_site_label_2
_geom_bond_distance
C1 C2 1.497(3)
C1 H1A 0.9600
C1 H1B 0.9600
C1 H1C 0.9600
C2 N1 1.465(3)
C2 H2A 0.9700
C2 H2B 0.9700
C3 N1 1.457(3)
C3 N2 1.459(3)
C3 H3A 0.9700
C3 H3B 0.9700
C4 N1 1.456(3)
C4 N3 1.461(3)
C4 H4A 0.9700
C4 H4B 0.9700
C5 O1 1.224(2)
C5 N2 1.377(3)
C5 N4 1.379(3)
C6 O2 1.216(2)
C6 N3 1.375(3)
C6 N5 1.377(3)
C7 N2 1.458(3)
C7 N3 1.464(2)
C7 C8 1.528(3)
C7 C14 1.566(3)
C8 C9 1.384(3)
C8 C13 1.385(3)
C9 C10 1.387(4)
C9 H9 0.9300
C10 C11 1.371(4)
C10 H10 0.9300
C11 C12 1.373(4)
C11 H11 0.9300
C12 C13 1.387(3)
C12 H12 0.9300
C13 H13 0.9300
C14 N4 1.458(3)
C14 N5 1.461(3)
C14 C15 1.522(3)
C15 C20 1.382(3)
C15 C16 1.388(3)
C16 C17 1.382(3)
C16 H16 0.9300
C17 C18 1.370(4)
C17 H17 0.9300
C18 C19 1.378(4)
C18 H18 0.9300
C19 C20 1.380(3)
C19 H19 0.9300
C20 H20 0.9300
C21 N6 1.458(3)
C21 N4 1.468(3)
C21 H21A 0.9700
C21 H21B 0.9700
C22 N6 1.453(3)
C22 N5 1.466(3)
C22 H22A 0.9700
C22 H22B 0.9700
C23 N6 1.474(3)
C23 C24 1.500(4)
C23 H23A 0.9700
C23 H23B 0.9700
C24 H24A 0.9600
C24 H24B 0.9600
C24 H24C 0.9600

loop_
_geom_hbond_atom_site_label_D
_geom_hbond_atom_site_label_H
_geom_hbond_atom_site_label_A
_geom_hbond_site_symmetry_A
_geom_hbond_distance_DH
_geom_hbond_distance_HA
_geom_hbond_distance_DA
_geom_hbond_angle_DHA
_geom_hbond_publ_flag
C16 H16 O1 2_657 0.93 2.56 3.427(3) 154.9 yes
C13 H13 O2 2_656 0.93 2.56 3.410(3) 152.4 yes
C20 H20 O2 2_656 0.93 2.52 3.387(3) 154.7 yes

loop_
_geom_torsion_atom_site_label_1
_geom_torsion_atom_site_label_2
_geom_torsion_atom_site_label_3
_geom_torsion_atom_site_label_4
_geom_torsion
N2 C7 C8 C9 29.1(3)
N3 C7 C8 C9 152.1(2)
C14 C7 C8 C9 -89.6(2)
N2 C7 C8 C13 -153.51(19)
N3 C7 C8 C13 -30.5(3)
C14 C7 C8 C13 87.8(2)
C13 C8 C9 C10 0.1(4)
C7 C8 C9 C10 177.5(2)
C8 C9 C10 C11 0.5(4)
C9 C10 C11 C12 -0.6(4)
C10 C11 C12 C13 0.2(4)
C9 C8 C13 C12 -0.5(3)
C7 C8 C13 C12 -177.9(2)
C11 C12 C13 C8 0.4(4)
N2 C7 C14 N4 0.65(18)
N3 C7 C14 N4 -113.10(16)
C8 C7 C14 N4 123.77(18)
N2 C7 C14 N5 114.10(16)
N3 C7 C14 N5 0.36(19)
C8 C7 C14 N5 -122.78(18)
N2 C7 C14 C15 -122.80(18)
N3 C7 C14 C15 123.45(18)
C8 C7 C14 C15 0.3(3)
N4 C14 C15 C20 151.3(2)
N5 C14 C15 C20 28.6(3)
C7 C14 C15 C20 -89.9(3)
N4 C14 C15 C16 -29.1(3)
N5 C14 C15 C16 -151.8(2)
C7 C14 C15 C16 89.7(2)
C20 C15 C16 C17 -1.1(4)
C14 C15 C16 C17 179.2(2)
C15 C16 C17 C18 0.1(4)
C16 C17 C18 C19 0.8(4)
C17 C18 C19 C20 -0.8(4)
C18 C19 C20 C15 -0.2(4)
C16 C15 C20 C19 1.1(4)
C14 C15 C20 C19 -179.2(2)
N3 C4 N1 C3 51.3(2)
N3 C4 N1 C2 -78.4(2)
N2 C3 N1 C4 -51.5(2)
N2 C3 N1 C2 76.7(3)
C1 C2 N1 C4 -169.8(2)
C1 C2 N1 C3 63.6(3)
O1 C5 N2 C7 -166.2(2)
N4 C5 N2 C7 16.9(2)
O1 C5 N2 C3 -23.0(3)
N4 C5 N2 C3 160.07(18)
N3 C7 N2 C5 98.73(19)
C8 C7 N2 C5 -136.70(18)
C14 C7 N2 C5 -10.5(2)
N3 C7 N2 C3 -47.2(2)
C8 C7 N2 C3 77.4(2)
C14 C7 N2 C3 -156.44(17)
N1 C3 N2 C5 -89.5(2)
N1 C3 N2 C7 52.2(3)
O2 C6 N3 C4 22.0(3)
N5 C6 N3 C4 -160.69(18)
O2 C6 N3 C7 166.1(2)
N5 C6 N3 C7 -16.6(2)
N1 C4 N3 C6 91.0(2)
N1 C4 N3 C7 -51.7(3)
N2 C7 N3 C6 -99.8(2)
C8 C7 N3 C6 135.78(19)
C14 C7 N3 C6 9.7(2)
N2 C7 N3 C4 47.0(2)
C8 C7 N3 C4 -77.4(2)
C14 C7 N3 C4 156.51(17)
O1 C5 N4 C14 166.56(19)
N2 C5 N4 C14 -16.5(2)
O1 C5 N4 C21 21.7(3)
N2 C5 N4 C21 -161.32(18)
N5 C14 N4 C5 -99.4(2)
C15 C14 N4 C5 136.47(19)
C7 C14 N4 C5 9.4(2)
N5 C14 N4 C21 48.1(2)
C15 C14 N4 C21 -76.0(2)
C7 C14 N4 C21 156.92(17)
N6 C21 N4 C5 92.6(3)
N6 C21 N4 C14 -50.8(3)
O2 C6 N5 C14 -165.8(2)
N3 C6 N5 C14 16.9(2)
O2 C6 N5 C22 -22.0(3)
N3 C6 N5 C22 160.70(19)
N4 C14 N5 C6 98.52(19)
C15 C14 N5 C6 -137.22(19)
C7 C14 N5 C6 -10.3(2)
N4 C14 N5 C22 -48.3(2)
C15 C14 N5 C22 76.0(2)
C7 C14 N5 C22 -157.17(17)
N6 C22 N5 C6 -90.8(2)
N6 C22 N5 C14 51.9(3)
N5 C22 N6 C21 -49.9(3)
N5 C22 N6 C23 79.8(3)
N4 C21 N6 C22 49.0(3)
N4 C21 N6 C23 -80.2(3)
C24 C23 N6 C22 166.3(3)
C24 C23 N6 C21 -66.1(3)
